data_1555633
loop_
_publ_author_name
'Saris, Patrick J. G.'
'Thompson, Mark E.'

_publ_section_title
;
 Gram Scale Synthesis of Benzophenanthroline and Its Blue Phosphorescent
 Platinum Complex.
;
_journal_issue 16
_journal_name_full 'Organic letters'
_journal_page_first 3960
_journal_page_last 3963
_journal_paper_doi 10.1021/acs.orglett.6b01693
_journal_volume 18
_journal_year 2016
_chemical_formula_moiety 'C33 H32 N2 O2 Pt'
_chemical_formula_sum 'C33 H32 N2 O2 Pt'
_chemical_formula_weight 683.69
_space_group_crystal_system monoclinic
_space_group_IT_number 9
_space_group_name_Hall 'C -2yc'
_space_group_name_H-M_alt 'C 1 c 1'
_atom_sites_solution_hydrogens geom
_cell_angle_alpha 90
_cell_angle_beta 96.051(2)
_cell_angle_gamma 90
_cell_formula_units_Z 4
_cell_length_a 5.7670(8)
_cell_length_b 26.604(4)
_cell_length_c 17.464(2)
_cell_measurement_reflns_used 9899
_cell_measurement_temperature 100.(2)
_cell_measurement_theta_max 30.4656
_cell_measurement_theta_min 2.8012
_cell_volume 2664.5(6)
_computing_cell_refinement 'APEX2 v2014.11-0 (Bruker AXS, 2014)'
_computing_data_collection 'Bruker Instrument Service v2012.12.0.3 (Bruker AXS, 2012)'
_computing_data_reduction 'SAINT V8.34A (Bruker AXS, 2013)'
_computing_publication_material 'SHELXTL XT 2014/4 (Bruker AXS, 2014)'
_computing_structure_refinement 'SHELXTL XL 2014/7 (Bruker AXS, 2014)'
_computing_structure_solution 'SHELXTL XT 2014/4 (Bruker AXS, 2014)'
_diffrn_ambient_temperature 100.(2)
_diffrn_detector_area_resol_mean 8.3333
_diffrn_measured_fraction_theta_full 0.997
_diffrn_measured_fraction_theta_max 0.978
_diffrn_measurement_device_type 'Bruker APEX II CCD'
_diffrn_measurement_method 'omega- and phi-scans'
_diffrn_radiation_monochromator 'TRIUMPH curved-crystal'
_diffrn_radiation_type 'MoK\a '
_diffrn_radiation_wavelength 0.71073
_diffrn_reflns_av_R_equivalents 0.0582
_diffrn_reflns_av_unetI/netI 0.0833
_diffrn_reflns_limit_h_max 8
_diffrn_reflns_limit_h_min -8
_diffrn_reflns_limit_k_max 37
_diffrn_reflns_limit_k_min -37
_diffrn_reflns_limit_l_max 24
_diffrn_reflns_limit_l_min -24
_diffrn_reflns_number 22972
_diffrn_reflns_theta_full 27.50
_diffrn_reflns_theta_max 30.50
_diffrn_reflns_theta_min 1.53
_diffrn_source 'fine-focus tube'
_exptl_absorpt_coefficient_mu 5.300
_exptl_absorpt_correction_T_max 0.82
_exptl_absorpt_correction_T_min 0.62
_exptl_absorpt_correction_type multi-scan
_exptl_absorpt_process_details 'SADABS 2014/5 (Bruker AXS, 2014)'
_exptl_crystal_colour 'clear yellow-orange'
_exptl_crystal_density_diffrn 1.704
_exptl_crystal_density_method 'not measured'
_exptl_crystal_description needle
_exptl_crystal_F_000 1352
_exptl_crystal_size_max 0.480
_exptl_crystal_size_mid 0.080
_exptl_crystal_size_min 0.040
_refine_diff_density_max 1.153
_refine_diff_density_min -2.063
_refine_ls_abs_structure_details
;
Flack x determined using 2852 quotients [(I+)-(I-)]/[(I+)+(I-)]
(Parsons, Flack and Wagner, Acta Cryst. B69 (2013) 249-259).
;
_refine_ls_abs_structure_Flack 0.009(8)
_refine_ls_extinction_method none
_refine_ls_goodness_of_fit_ref 0.967
_refine_ls_hydrogen_treatment constr
_refine_ls_matrix_type full
_refine_ls_number_parameters 349
_refine_ls_number_reflns 7753
_refine_ls_number_restraints 347
_refine_ls_restrained_S_all 0.948
_refine_ls_R_factor_all 0.0499
_refine_ls_R_factor_gt 0.0349
_refine_ls_shift/su_max 0.002
_refine_ls_shift/su_mean 0.000
_refine_ls_structure_factor_coef Fsqd
_refine_ls_weighting_details 'w=1/[\s^2^(Fo^2^)] where P=(Fo^2^+2Fc^2^)/3'
_refine_ls_weighting_scheme calc
_refine_ls_wR_factor_gt 0.0560
_refine_ls_wR_factor_ref 0.0592
_reflns_number_gt 6540
_reflns_number_total 7753
_reflns_threshold_expression 'I > 2\s(I)'
_cod_data_source_file ol6b01693_si_003.cif
_cod_data_source_block I
_cod_database_code 1555633

loop_
_space_group_symop_operation_xyz
'x, y, z'
'x, -y, z+1/2'
'x+1/2, y+1/2, z'
'x+1/2, -y+1/2, z+1/2'

loop_
_atom_site_type_symbol
_atom_site_label
_atom_site_fract_x
_atom_site_fract_y
_atom_site_fract_z
_atom_site_U_iso_or_equiv
_atom_site_adp_type
_atom_site_calc_flag
_atom_site_refinement_flags_adp
_atom_site_refinement_flags_posn
_atom_site_occupancy
C C1 0.6332(12) 0.3471(2) 0.6312(4) 0.0112(13) Uani d U . 1
C C2 0.6933(12) 0.3118(3) 0.5777(4) 0.0152(15) Uani d U . 1
H H2 0.7944 0.2854 0.5968 0.018 Uiso calc U R 1
C C3 0.6194(11) 0.3114(2) 0.4982(4) 0.0096(13) Uani d U . 1
C C4 0.7364(12) 0.3415(3) 0.7166(4) 0.0151(14) Uani d U . 1
C C5 1.0042(12) 0.3389(3) 0.7206(4) 0.0169(15) Uani d U . 1
H H5A 1.0621 0.3679 0.6938 0.025 Uiso calc U R 1
H H5B 1.0502 0.3078 0.6961 0.025 Uiso calc U R 1
H H5C 1.0708 0.3393 0.7746 0.025 Uiso calc U R 1
C C7 0.6639(16) 0.3853(3) 0.7654(5) 0.0197(18) Uani d U . 1
H H7A 0.7162 0.417 0.7444 0.03 Uiso calc U R 1
H H7B 0.7352 0.3813 0.8186 0.03 Uiso calc U R 1
H H7C 0.4938 0.3857 0.7647 0.03 Uiso calc U R 1
C C8 0.6429(13) 0.2920(3) 0.7478(4) 0.0189(16) Uani d U . 1
H H8A 0.6998 0.2884 0.8024 0.028 Uiso calc U R 1
H H8B 0.6974 0.2635 0.7188 0.028 Uiso calc U R 1
H H8C 0.472 0.2926 0.7419 0.028 Uiso calc U R 1
C C9 0.7165(12) 0.2702(2) 0.4480(4) 0.0122(14) Uani d U . 1
C C10 0.9830(13) 0.2693(3) 0.4591(5) 0.0190(16) Uani d U . 1
H H10A 1.036 0.2611 0.5128 0.029 Uiso calc U R 1
H H10B 1.0435 0.3023 0.4463 0.029 Uiso calc U R 1
H H10C 1.0403 0.2437 0.4253 0.029 Uiso calc U R 1
C C11 0.6228(13) 0.2191(3) 0.4702(5) 0.0178(16) Uani d U . 1
H H11A 0.6795 0.2115 0.5238 0.027 Uiso calc U R 1
H H11B 0.6768 0.193 0.4366 0.027 Uiso calc U R 1
H H11C 0.4519 0.2199 0.4644 0.027 Uiso calc U R 1
C C12 0.6356(13) 0.2804(3) 0.3625(4) 0.0157(15) Uani d U . 1
H H12A 0.6931 0.2536 0.3309 0.024 Uiso calc U R 1
H H12B 0.6973 0.3128 0.3474 0.024 Uiso calc U R 1
H H12C 0.4648 0.2811 0.3549 0.024 Uiso calc U R 1
C C13 -0.0724(12) 0.4676(2) 0.5155(4) 0.0101(13) Uani d U . 1
C C14 0.1144(12) 0.4480(2) 0.5666(4) 0.0114(14) Uani d U . 1
C C15 0.1283(13) 0.4678(3) 0.6404(4) 0.0155(15) Uani d U . 1
H H15 0.2498 0.4579 0.6784 0.019 Uiso calc U R 1
C C16 -0.0396(15) 0.5027(3) 0.6579(5) 0.0154(16) Uani d U . 1
H H16 -0.0293 0.5142 0.7097 0.018 Uiso calc U R 1
C C17 -0.2273(14) 0.5038(2) 0.5354(4) 0.0115(15) Uani d U . 1
C C18 -0.4145(12) 0.5219(3) 0.4774(4) 0.0142(14) Uani d U . 1
C C19 -0.4478(14) 0.4965(3) 0.4048(5) 0.0127(15) Uani d U . 1
C C20 -0.2784(12) 0.4589(2) 0.3836(4) 0.0113(13) Uani d U . 1
C C21 -0.2802(13) 0.4356(3) 0.3116(4) 0.0152(14) Uani d U . 1
H H21 -0.4021 0.4427 0.2721 0.018 Uiso calc U R 1
C C22 -0.1040(16) 0.4022(3) 0.2976(5) 0.0163(17) Uani d U . 1
H H22 -0.1035 0.387 0.2484 0.02 Uiso calc U R 1
C C23 0.0724(13) 0.3909(3) 0.3564(4) 0.0153(14) Uani d U . 1
H H23 0.1918 0.3679 0.3466 0.018 Uiso calc U R 1
C C24 -0.0937(12) 0.4459(2) 0.4393(4) 0.0105(13) Uani d U . 1
C C25 -0.5648(12) 0.5628(3) 0.4914(4) 0.0142(14) Uani d U . 1
C C26 -0.7585(12) 0.5720(3) 0.4376(5) 0.0167(15) Uani d U . 1
H H26 -0.8648 0.5979 0.4478 0.02 Uiso calc U R 1
C C27 -0.7992(13) 0.5447(3) 0.3702(5) 0.0173(16) Uani d U . 1
H H27 -0.9358 0.5508 0.3361 0.021 Uiso calc U R 1
C C28 -0.6419(13) 0.5085(3) 0.3521(4) 0.0169(15) Uani d U . 1
H H28 -0.6648 0.4917 0.304 0.02 Uiso calc U R 1
C C29 -0.5193(12) 0.5999(3) 0.5552(4) 0.0141(13) Uani d U . 1
C C30 -0.6808(13) 0.6086(3) 0.6077(4) 0.0191(15) Uani d U . 1
H H30 -0.8159 0.5881 0.6066 0.023 Uiso calc U R 1
C C31 -0.6464(14) 0.6472(3) 0.6617(5) 0.0218(17) Uani d U . 1
H H31 -0.7552 0.652 0.6983 0.026 Uiso calc U R 1
C C32 -0.4520(14) 0.6787(3) 0.6624(4) 0.0199(16) Uani d U . 1
H H32 -0.4293 0.7052 0.6988 0.024 Uiso calc U R 1
C C33 -0.2935(14) 0.6709(3) 0.6095(5) 0.0198(16) Uani d U . 1
H H33 -0.1619 0.6924 0.6095 0.024 Uiso calc U R 1
C C34 -0.3250(13) 0.6317(3) 0.5561(5) 0.0179(15) Uani d U . 1
H H34 -0.2143 0.6266 0.5203 0.022 Uiso calc U R 1
N N1 0.0765(11) 0.4121(2) 0.4267(4) 0.0114(12) Uani d U . 1
N N2 -0.2142(11) 0.5217(2) 0.6093(4) 0.0149(13) Uani d U . 1
O O1 0.4945(9) 0.3843(2) 0.6192(3) 0.0135(11) Uani d U . 1
O O2 0.4793(9) 0.34256(18) 0.4632(3) 0.0142(11) Uani d U . 1
Pt Pt1 0.30059(5) 0.39702(2) 0.51959(3) 0.01108(6) Uani d U . 1

loop_
_atom_site_aniso_label
_atom_site_aniso_U_11
_atom_site_aniso_U_22
_atom_site_aniso_U_33
_atom_site_aniso_U_12
_atom_site_aniso_U_13
_atom_site_aniso_U_23
C1 0.006(3) 0.013(3) 0.015(3) -0.001(2) -0.002(2) 0.002(2)
C2 0.017(4) 0.016(3) 0.013(3) 0.006(3) -0.001(3) -0.001(3)
C3 0.008(3) 0.010(3) 0.011(3) -0.002(2) -0.002(2) 0.003(2)
C4 0.011(3) 0.020(3) 0.014(3) 0.005(3) -0.001(3) 0.002(3)
C5 0.016(3) 0.020(4) 0.014(4) 0.003(3) -0.001(3) 0.000(3)
C7 0.019(4) 0.022(4) 0.017(4) 0.005(3) -0.003(3) -0.001(3)
C8 0.016(4) 0.025(4) 0.015(4) 0.002(3) 0.000(3) 0.004(3)
C9 0.012(3) 0.011(3) 0.013(3) 0.001(2) 0.002(3) 0.000(2)
C10 0.020(4) 0.021(4) 0.016(4) 0.001(3) 0.003(3) 0.000(3)
C11 0.017(4) 0.014(3) 0.022(4) -0.001(3) 0.000(3) 0.002(3)
C12 0.020(4) 0.013(3) 0.015(3) 0.003(3) 0.003(3) -0.001(3)
C13 0.013(3) 0.007(3) 0.010(3) -0.005(2) 0.000(2) 0.002(2)
C14 0.011(3) 0.007(3) 0.015(3) 0.000(2) -0.002(3) 0.002(2)
C15 0.021(4) 0.011(3) 0.013(3) 0.005(3) -0.004(3) -0.001(3)
C16 0.018(4) 0.016(4) 0.011(4) 0.003(3) -0.004(3) -0.003(3)
C17 0.012(4) 0.010(3) 0.012(4) 0.000(3) -0.001(3) 0.004(2)
C18 0.012(3) 0.011(3) 0.019(3) 0.000(2) -0.001(3) 0.002(2)
C19 0.013(4) 0.011(3) 0.014(4) -0.001(3) -0.003(3) 0.005(3)
C20 0.013(3) 0.007(3) 0.013(3) -0.003(2) -0.002(2) 0.002(2)
C21 0.018(3) 0.013(3) 0.013(3) -0.006(3) -0.003(3) 0.003(3)
C22 0.024(4) 0.012(4) 0.012(4) -0.004(3) -0.001(3) 0.001(3)
C23 0.021(3) 0.010(3) 0.015(3) 0.001(3) 0.003(3) -0.001(3)
C24 0.013(3) 0.006(3) 0.012(3) -0.002(2) -0.001(2) 0.005(2)
C25 0.013(3) 0.011(3) 0.018(3) 0.001(2) -0.001(3) 0.003(2)
C26 0.010(3) 0.012(3) 0.027(4) 0.001(3) 0.000(3) 0.005(3)
C27 0.013(3) 0.014(3) 0.023(4) 0.001(3) -0.006(3) 0.005(3)
C28 0.017(3) 0.014(3) 0.017(4) -0.002(3) -0.005(3) 0.004(3)
C29 0.015(3) 0.010(3) 0.017(3) 0.006(3) 0.000(2) 0.005(3)
C30 0.019(3) 0.017(4) 0.022(4) 0.004(3) 0.005(3) 0.007(3)
C31 0.022(4) 0.025(4) 0.020(4) 0.005(3) 0.007(3) 0.004(3)
C32 0.025(4) 0.019(4) 0.014(4) 0.007(3) -0.001(3) 0.001(3)
C33 0.017(4) 0.021(4) 0.021(4) 0.003(3) 0.001(3) 0.004(3)
C34 0.015(3) 0.018(3) 0.022(4) 0.002(3) 0.005(3) 0.002(3)
N1 0.014(3) 0.006(3) 0.013(3) 0.001(2) -0.001(2) 0.000(2)
N2 0.018(3) 0.011(3) 0.015(3) 0.002(2) -0.001(2) 0.001(2)
O1 0.016(3) 0.012(2) 0.011(3) 0.006(2) -0.003(2) 0.001(2)
O2 0.014(3) 0.010(2) 0.019(3) 0.0016(19) 0.002(2) 0.000(2)
Pt1 0.01318(10) 0.00903(9) 0.01064(10) 0.0021(3) -0.00068(7) 0.0001(3)

loop_
_atom_type_symbol
_atom_type_description
_atom_type_scat_dispersion_real
_atom_type_scat_dispersion_imag
_atom_type_scat_source
C C 0.0033 0.0016 'International Tables Vol C Tables 4.2.6.8 and 6.1.1.4'
H H 0.0000 0.0000 'International Tables Vol C Tables 4.2.6.8 and 6.1.1.4'
N N 0.0061 0.0033 'International Tables Vol C Tables 4.2.6.8 and 6.1.1.4'
O O 0.0106 0.0060 'International Tables Vol C Tables 4.2.6.8 and 6.1.1.4'
Pt Pt -1.7033 8.3905 'International Tables Vol C Tables 4.2.6.8 and 6.1.1.4'

loop_
_geom_angle_atom_site_label_1
_geom_angle_atom_site_label_2
_geom_angle_atom_site_label_3
_geom_angle
O1 C1 C2 127.4(7)
O1 C1 C4 113.7(6)
C2 C1 C4 118.9(6)
C1 C2 C3 126.6(7)
C1 C2 H2 116.7
C3 C2 H2 116.7
O2 C3 C2 125.4(6)
O2 C3 C9 116.2(6)
C2 C3 C9 118.4(6)
C7 C4 C5 109.9(6)
C7 C4 C8 109.1(6)
C5 C4 C8 109.4(6)
C7 C4 C1 111.3(6)
C5 C4 C1 109.2(6)
C8 C4 C1 107.9(6)
C4 C5 H5A 109.5
C4 C5 H5B 109.5
H5A C5 H5B 109.5
C4 C5 H5C 109.5
H5A C5 H5C 109.5
H5B C5 H5C 109.5
C4 C7 H7A 109.5
C4 C7 H7B 109.5
H7A C7 H7B 109.5
C4 C7 H7C 109.5
H7A C7 H7C 109.5
H7B C7 H7C 109.5
C4 C8 H8A 109.5
C4 C8 H8B 109.5
H8A C8 H8B 109.5
C4 C8 H8C 109.5
H8A C8 H8C 109.5
H8B C8 H8C 109.5
C10 C9 C11 109.3(6)
C10 C9 C12 108.9(6)
C11 C9 C12 108.9(6)
C10 C9 C3 111.0(6)
C11 C9 C3 109.1(6)
C12 C9 C3 109.6(5)
C9 C10 H10A 109.5
C9 C10 H10B 109.5
H10A C10 H10B 109.5
C9 C10 H10C 109.5
H10A C10 H10C 109.5
H10B C10 H10C 109.5
C9 C11 H11A 109.5
C9 C11 H11B 109.5
H11A C11 H11B 109.5
C9 C11 H11C 109.5
H11A C11 H11C 109.5
H11B C11 H11C 109.5
C9 C12 H12A 109.5
C9 C12 H12B 109.5
H12A C12 H12B 109.5
C9 C12 H12C 109.5
H12A C12 H12C 109.5
H12B C12 H12C 109.5
C17 C13 C14 124.3(7)
C17 C13 C24 121.1(6)
C14 C13 C24 114.6(6)
C15 C14 C13 114.1(6)
C15 C14 Pt1 132.1(5)
C13 C14 Pt1 113.7(5)
C14 C15 C16 118.8(7)
C14 C15 H15 120.6
C16 C15 H15 120.6
N2 C16 C15 127.0(8)
N2 C16 H16 116.5
C15 C16 H16 116.5
N2 C17 C13 120.4(7)
N2 C17 C18 119.8(6)
C13 C17 C18 119.8(6)
C25 C18 C19 119.0(7)
C25 C18 C17 122.8(7)
C19 C18 C17 118.2(6)
C28 C19 C18 119.6(7)
C28 C19 C20 119.6(7)
C18 C19 C20 120.8(6)
C21 C20 C24 116.5(6)
C21 C20 C19 125.7(6)
C24 C20 C19 117.8(6)
C22 C21 C20 120.3(7)
C22 C21 H21 119.9
C20 C21 H21 119.9
C21 C22 C23 119.7(7)
C21 C22 H22 120.1
C23 C22 H22 120.1
N1 C23 C22 121.3(7)
N1 C23 H23 119.3
C22 C23 H23 119.3
N1 C24 C20 123.6(7)
N1 C24 C13 114.8(6)
C20 C24 C13 121.6(6)
C26 C25 C18 118.3(7)
C26 C25 C29 116.7(6)
C18 C25 C29 124.8(6)
C27 C26 C25 122.0(7)
C27 C26 H26 119.0
C25 C26 H26 119.0
C28 C27 C26 120.3(7)
C28 C27 H27 119.9
C26 C27 H27 119.9
C27 C28 C19 120.4(7)
C27 C28 H28 119.8
C19 C28 H28 119.8
C30 C29 C34 118.6(7)
C30 C29 C25 121.7(7)
C34 C29 C25 119.1(6)
C31 C30 C29 120.8(7)
C31 C30 H30 119.6
C29 C30 H30 119.6
C30 C31 C32 120.3(7)
C30 C31 H31 119.9
C32 C31 H31 119.9
C33 C32 C31 119.3(7)
C33 C32 H32 120.3
C31 C32 H32 120.3
C32 C33 C34 120.6(7)
C32 C33 H33 119.7
C34 C33 H33 119.7
C33 C34 C29 120.4(7)
C33 C34 H34 119.8
C29 C34 H34 119.8
C23 N1 C24 118.6(6)
C23 N1 Pt1 126.9(5)
C24 N1 Pt1 114.4(5)
C16 N2 C17 115.3(6)
C1 O1 Pt1 124.0(5)
C3 O2 Pt1 123.3(5)
C14 Pt1 O1 92.0(3)
C14 Pt1 N1 82.3(3)
O1 Pt1 N1 173.5(3)
C14 Pt1 O2 175.9(3)
O1 Pt1 O2 91.9(2)
N1 Pt1 O2 93.8(2)

loop_
_geom_bond_atom_site_label_1
_geom_bond_atom_site_label_2
_geom_bond_distance
C1 O1 1.276(8)
C1 C2 1.393(10)
C1 C4 1.552(10)
C2 C3 1.410(9)
C2 H2 0.95
C3 O2 1.269(8)
C3 C9 1.544(10)
C4 C7 1.529(11)
C4 C5 1.540(10)
C4 C8 1.544(10)
C5 H5A 0.98
C5 H5B 0.98
C5 H5C 0.98
C7 H7A 0.98
C7 H7B 0.98
C7 H7C 0.98
C8 H8A 0.98
C8 H8B 0.98
C8 H8C 0.98
C9 C10 1.529(10)
C9 C11 1.529(10)
C9 C12 1.540(10)
C10 H10A 0.98
C10 H10B 0.98
C10 H10C 0.98
C11 H11A 0.98
C11 H11B 0.98
C11 H11C 0.98
C12 H12A 0.98
C12 H12B 0.98
C12 H12C 0.98
C13 C17 1.384(9)
C13 C14 1.423(10)
C13 C24 1.443(10)
C14 C15 1.388(10)
C14 Pt1 1.962(7)
C15 C16 1.397(10)
C15 H15 0.95
C16 N2 1.345(9)
C16 H16 0.95
C17 N2 1.370(9)
C17 C18 1.481(11)
C18 C25 1.427(10)
C18 C19 1.432(10)
C19 C28 1.408(10)
C19 C20 1.472(11)
C20 C21 1.401(10)
C20 C24 1.408(9)
C21 C22 1.391(11)
C21 H21 0.95
C22 C23 1.400(11)
C22 H22 0.95
C23 N1 1.348(9)
C23 H23 0.95
C24 N1 1.366(9)
C25 C26 1.404(10)
C25 C29 1.490(10)
C26 C27 1.382(11)
C26 H26 0.95
C27 C28 1.381(10)
C27 H27 0.95
C28 H28 0.95
C29 C30 1.394(10)
C29 C34 1.403(10)
C30 C31 1.393(11)
C30 H30 0.95
C31 C32 1.400(11)
C31 H31 0.95
C32 C33 1.382(11)
C32 H32 0.95
C33 C34 1.398(11)
C33 H33 0.95
C34 H34 0.95
N1 Pt1 2.005(6)
O1 Pt1 1.996(5)
O2 Pt1 2.084(5)

loop_
_geom_torsion_atom_site_label_1
_geom_torsion_atom_site_label_2
_geom_torsion_atom_site_label_3
_geom_torsion_atom_site_label_4
_geom_torsion
O1 C1 C2 C3 2.7(12)
C4 C1 C2 C3 -179.0(7)
C1 C2 C3 O2 -2.3(12)
C1 C2 C3 C9 177.0(7)
O1 C1 C4 C7 -5.3(9)
C2 C1 C4 C7 176.3(7)
O1 C1 C4 C5 -126.8(6)
C2 C1 C4 C5 54.7(8)
O1 C1 C4 C8 114.4(7)
C2 C1 C4 C8 -64.1(8)
O2 C3 C9 C10 126.2(6)
C2 C3 C9 C10 -53.2(8)
O2 C3 C9 C11 -113.3(7)
C2 C3 C9 C11 67.3(8)
O2 C3 C9 C12 5.8(8)
C2 C3 C9 C12 -173.6(6)
C17 C13 C14 C15 1.0(10)
C24 C13 C14 C15 -177.9(6)
C17 C13 C14 Pt1 -180.0(5)
C24 C13 C14 Pt1 1.1(8)
C13 C14 C15 C16 1.9(10)
Pt1 C14 C15 C16 -176.9(6)
C14 C15 C16 N2 -3.1(13)
C14 C13 C17 N2 -3.1(10)
C24 C13 C17 N2 175.8(6)
C14 C13 C17 C18 179.5(6)
C24 C13 C17 C18 -1.7(10)
N2 C17 C18 C25 9.2(11)
C13 C17 C18 C25 -173.3(6)
N2 C17 C18 C19 -169.5(7)
C13 C17 C18 C19 7.9(10)
C25 C18 C19 C28 -6.7(11)
C17 C18 C19 C28 172.1(7)
C25 C18 C19 C20 171.6(7)
C17 C18 C19 C20 -9.6(11)
C28 C19 C20 C21 5.3(12)
C18 C19 C20 C21 -173.1(7)
C28 C19 C20 C24 -176.6(7)
C18 C19 C20 C24 5.0(11)
C24 C20 C21 C22 -0.9(10)
C19 C20 C21 C22 177.2(7)
C20 C21 C22 C23 1.5(11)
C21 C22 C23 N1 -0.3(11)
C21 C20 C24 N1 -0.9(10)
C19 C20 C24 N1 -179.1(7)
C21 C20 C24 C13 179.7(6)
C19 C20 C24 C13 1.4(10)
C17 C13 C24 N1 177.5(6)
C14 C13 C24 N1 -3.6(9)
C17 C13 C24 C20 -3.1(10)
C14 C13 C24 C20 175.8(6)
C19 C18 C25 C26 8.4(10)
C17 C18 C25 C26 -170.4(7)
C19 C18 C25 C29 -165.2(7)
C17 C18 C25 C29 16.1(11)
C18 C25 C26 C27 -3.6(11)
C29 C25 C26 C27 170.4(7)
C25 C26 C27 C28 -3.0(11)
C26 C27 C28 C19 4.8(11)
C18 C19 C28 C27 0.1(11)
C20 C19 C28 C27 -178.2(7)
C26 C25 C29 C30 61.4(9)
C18 C25 C29 C30 -125.0(8)
C26 C25 C29 C34 -109.6(8)
C18 C25 C29 C34 64.0(10)
C34 C29 C30 C31 -2.1(11)
C25 C29 C30 C31 -173.1(7)
C29 C30 C31 C32 2.0(11)
C30 C31 C32 C33 -0.7(11)
C31 C32 C33 C34 -0.4(11)
C32 C33 C34 C29 0.4(11)
C30 C29 C34 C33 0.9(11)
C25 C29 C34 C33 172.2(7)
C22 C23 N1 C24 -1.4(11)
C22 C23 N1 Pt1 175.3(5)
C20 C24 N1 C23 2.0(10)
C13 C24 N1 C23 -178.5(6)
C20 C24 N1 Pt1 -175.1(5)
C13 C24 N1 Pt1 4.4(7)
C15 C16 N2 C17 1.1(12)
C13 C17 N2 C16 2.0(10)
C18 C17 N2 C16 179.4(6)
C2 C1 O1 Pt1 6.6(10)
C4 C1 O1 Pt1 -171.7(4)
C2 C3 O2 Pt1 -6.8(9)
C9 C3 O2 Pt1 173.8(4)
